data_4322270
loop_
_publ_author_name
'Dirk Pfeiffer'
'Bhekumusa J. Ximba'
'Louise M. Liable-Sands'
'Arnold L. Rheingold'
'Mary Jane Heeg'
'David M. Coleman'
'H. Bernhard Schlegel'
'Thomas F. Kuech'
'Charles H. Winter'

_publ_contact_author
;
     Dr. C. H. Winter
     Department of Chemistry
     Wayne State University
     Detroit, MI 48202
     USA
;
_publ_contact_author_email cwinter@sun.science.wayne.edu
_publ_contact_author_fax '+313 577 2099'
_publ_contact_author_phone '+313 577 5224'
_publ_section_title
;
 Synthesis, Structure, and Molecular Orbital Studies of Yttrium, Erbium,
 and Lutetium Complexes Bearing \h2-Pyrazolato Ligands: Development of a
 New Class of Precursors for Doping Semiconductors
;
_journal_name_full 'Inorganic Chemistry'
_journal_page_first 4539
_journal_page_last 4548
_journal_paper_doi 10.1021/ic990319o
_journal_volume 38
_journal_year 1999
_chemical_formula_sum 'C43 H67 Er N8'
_chemical_formula_weight 863.31
_chemical_name_systematic
;
 ?
;
_space_group_IT_number 14
_symmetry_cell_setting monoclinic
_symmetry_space_group_name_Hall '-P 2ybc'
_symmetry_space_group_name_H-M 'P 1 21/c 1'
_atom_sites_solution_hydrogens geom
_atom_sites_solution_primary direct
_atom_sites_solution_secondary difmap
_audit_creation_method SHELXL-97
_cell_angle_alpha 90.00
_cell_angle_beta 101.7914(7)
_cell_angle_gamma 90.00
_cell_formula_units_Z 4
_cell_length_a 11.91690(10)
_cell_length_b 19.5730(2)
_cell_length_c 20.1065(2)
_cell_measurement_temperature 218(2)
_cell_measurement_theta_max 28.0
_cell_measurement_theta_min 2.0
_cell_volume 4590.87(8)
_computing_cell_refinement 'Siemens SAINT'
_computing_data_collection 'Siemens SMART'
_computing_data_reduction 'Siemens SAINT'
_computing_molecular_graphics 'Siemens SHELXTL'
_computing_publication_material 'Siemens SHELXTL'
_computing_structure_refinement 'SHELXL-97 (Sheldrick, 1997)'
_computing_structure_solution 'SHELXS-97 (Sheldrick, 1990)'
_diffrn_ambient_temperature 218(2)
_diffrn_measured_fraction_theta_full 0.937
_diffrn_measured_fraction_theta_max 0.937
_diffrn_measurement_device_type 'Siemens P4_CCD'
_diffrn_measurement_method 'omega/phi scans'
_diffrn_radiation_monochromator graphite
_diffrn_radiation_source 'fine-focus sealed tube'
_diffrn_radiation_type MoK\a
_diffrn_radiation_wavelength 0.71073
_diffrn_reflns_av_R_equivalents 0.0771
_diffrn_reflns_av_sigmaI/netI 0.1164
_diffrn_reflns_limit_h_max 15
_diffrn_reflns_limit_h_min -15
_diffrn_reflns_limit_k_max 25
_diffrn_reflns_limit_k_min 0
_diffrn_reflns_limit_l_max 26
_diffrn_reflns_limit_l_min 0
_diffrn_reflns_number 27525
_diffrn_reflns_theta_full 28.38
_diffrn_reflns_theta_max 28.38
_diffrn_reflns_theta_min 1.75
_exptl_absorpt_coefficient_mu 1.864
_exptl_absorpt_correction_T_max 1.000
_exptl_absorpt_correction_T_min 0.678
_exptl_absorpt_correction_type DIFABS
_exptl_crystal_colour pink
_exptl_crystal_density_diffrn 1.249
_exptl_crystal_density_method 'not measured'
_exptl_crystal_description block
_exptl_crystal_F_000 1796
_exptl_crystal_size_max 0.30
_exptl_crystal_size_mid 0.20
_exptl_crystal_size_min 0.18
_refine_diff_density_max 1.009
_refine_diff_density_min -0.949
_refine_diff_density_rms 0.140
_refine_ls_extinction_method none
_refine_ls_goodness_of_fit_ref 0.982
_refine_ls_hydrogen_treatment mixed
_refine_ls_matrix_type full
_refine_ls_number_parameters 522
_refine_ls_number_reflns 10775
_refine_ls_number_restraints 0
_refine_ls_restrained_S_all 0.982
_refine_ls_R_factor_all 0.1231
_refine_ls_R_factor_gt 0.0510
_refine_ls_shift/su_max 1.328
_refine_ls_shift/su_mean 0.054
_refine_ls_structure_factor_coef Fsqd
_refine_ls_weighting_details 'calc w=1/[\s^2^(Fo^2^)+(0.0300P)^2^+0.0000P] where P=(Fo^2^+2Fc^2^)/3'
_refine_ls_weighting_scheme calc
_refine_ls_wR_factor_gt 0.0850
_refine_ls_wR_factor_ref 0.1044
_reflns_number_gt 5869
_reflns_number_total 10775
_reflns_threshold_expression >2sigma(I)
_cod_data_source_file ic990319o_6.cif
_cod_data_source_block win37
_cod_original_cell_volume 4590.86(6)
_cod_database_code 4322270

loop_
_symmetry_equiv_pos_as_xyz
'x, y, z'
'-x, y+1/2, -z+1/2'
'-x, -y, -z'
'x, -y-1/2, z-1/2'

loop_
_atom_site_label
_atom_site_type_symbol
_atom_site_fract_x
_atom_site_fract_y
_atom_site_fract_z
_atom_site_U_iso_or_equiv
_atom_site_adp_type
_atom_site_occupancy
_atom_site_symmetry_multiplicity
_atom_site_calc_flag
_atom_site_refinement_flags
_atom_site_disorder_assembly
_atom_site_disorder_group
Er Er 0.184772(18) 0.754070(13) 0.399714(12) 0.02718(8) Uani 1 1 d . . .
N1 N 0.0025(4) 0.7226(2) 0.3356(3) 0.0305(11) Uani 1 1 d . . .
N2 N 0.0181(4) 0.7921(2) 0.3277(3) 0.0305(12) Uani 1 1 d . . .
N3 N 0.3376(4) 0.7171(2) 0.4807(2) 0.0392(12) Uani 1 1 d . . .
N4 N 0.2683(4) 0.6580(2) 0.4656(3) 0.0380(12) Uani 1 1 d . . .
N5 N 0.2458(4) 0.8663(2) 0.4202(2) 0.0337(11) Uani 1 1 d . . .
N6 N 0.2892(4) 0.8413(2) 0.3652(2) 0.0368(12) Uani 1 1 d . . .
N7 N 0.2547(5) 0.6831(3) 0.3142(3) 0.0452(13) Uani 1 1 d . . .
N8 N 0.0759(4) 0.7562(3) 0.4939(2) 0.0397(11) Uani 1 1 d . . .
C1 C -0.0808(5) 0.8186(3) 0.2915(3) 0.0339(14) Uani 1 1 d . A .
C2 C -0.1568(5) 0.7663(3) 0.2749(3) 0.0408(15) Uani 1 1 d . . .
H2A H -0.2318 0.7697 0.2491 0.049 Uiso 1 1 calc R . .
C3 C -0.1035(5) 0.7072(3) 0.3030(3) 0.0376(15) Uani 1 1 d . B .
C4 C -0.0909(5) 0.8942(3) 0.2769(3) 0.0417(16) Uani 1 1 d . . .
C5 C -0.212(4) 0.9046(19) 0.247(2) 0.18(2) Uani 0.50 1 d P A 1
H5A H -0.2348 0.8751 0.2080 0.264 Uiso 0.50 1 calc PR A 1
H5B H -0.2251 0.9519 0.2332 0.264 Uiso 0.50 1 calc PR A 1
H5C H -0.2580 0.8938 0.2806 0.264 Uiso 0.50 1 calc PR A 1
C6 C -0.012(4) 0.9057(17) 0.222(2) 0.19(3) Uani 0.50 1 d P A 1
H6A H -0.0384 0.8759 0.1831 0.286 Uiso 0.50 1 calc PR A 1
H6B H 0.0667 0.8953 0.2420 0.286 Uiso 0.50 1 calc PR A 1
H6C H -0.0183 0.9529 0.2067 0.286 Uiso 0.50 1 calc PR A 1
C7 C -0.058(4) 0.9368(19) 0.3354(15) 0.17(3) Uani 0.50 1 d P A 1
H7A H 0.0226 0.9298 0.3550 0.260 Uiso 0.50 1 calc PR A 1
H7B H -0.1035 0.9252 0.3687 0.260 Uiso 0.50 1 calc PR A 1
H7C H -0.0707 0.9843 0.3223 0.260 Uiso 0.50 1 calc PR A 1
C5' C -0.194(3) 0.9118(10) 0.2260(13) 0.057(7) Uani 0.50 1 d P A 2
H5'A H -0.2607 0.8926 0.2393 0.085 Uiso 0.50 1 calc PR A 2
H5'B H -0.1867 0.8934 0.1822 0.085 Uiso 0.50 1 calc PR A 2
H5'C H -0.2012 0.9611 0.2228 0.085 Uiso 0.50 1 calc PR A 2
C6' C 0.011(2) 0.9229(14) 0.258(2) 0.112(17) Uani 0.50 1 d P A 2
H6'A H 0.0784 0.9109 0.2923 0.167 Uiso 0.50 1 calc PR A 2
H6'B H 0.0045 0.9722 0.2551 0.167 Uiso 0.50 1 calc PR A 2
H6'C H 0.0195 0.9046 0.2145 0.167 Uiso 0.50 1 calc PR A 2
C7' C -0.113(5) 0.923(2) 0.3442(18) 0.18(3) Uani 0.50 1 d P A 2
H7'A H -0.0479 0.9133 0.3805 0.273 Uiso 0.50 1 calc PR A 2
H7'B H -0.1814 0.9025 0.3545 0.273 Uiso 0.50 1 calc PR A 2
H7'C H -0.1236 0.9723 0.3402 0.273 Uiso 0.50 1 calc PR A 2
C8 C -0.1509(6) 0.6343(3) 0.2994(4) 0.0537(19) Uani 1 1 d . . .
C9 C -0.263(4) 0.638(2) 0.330(3) 0.19(2) Uani 0.50 1 d P B 1
H9A H -0.2471 0.6648 0.3717 0.288 Uiso 0.50 1 calc PR B 1
H9B H -0.2850 0.5920 0.3406 0.288 Uiso 0.50 1 calc PR B 1
H9C H -0.3242 0.6588 0.2977 0.288 Uiso 0.50 1 calc PR B 1
C10 C -0.073(3) 0.5824(19) 0.350(2) 0.110(14) Uani 0.50 1 d P B 1
H10A H -0.0643 0.5992 0.3961 0.166 Uiso 0.50 1 calc PR B 1
H10B H 0.0012 0.5787 0.3380 0.166 Uiso 0.50 1 calc PR B 1
H10C H -0.1099 0.5379 0.3464 0.166 Uiso 0.50 1 calc PR B 1
C11 C -0.148(5) 0.5964(19) 0.236(2) 0.30(4) Uani 0.50 1 d P B 1
H11A H -0.1793 0.5510 0.2385 0.452 Uiso 0.50 1 calc PR B 1
H11B H -0.0692 0.5927 0.2301 0.452 Uiso 0.50 1 calc PR B 1
H11C H -0.1930 0.6206 0.1974 0.452 Uiso 0.50 1 calc PR B 1
C9' C -0.2718(18) 0.6362(9) 0.3072(19) 0.073(9) Uani 0.50 1 d P B 2
H9'A H -0.3152 0.6671 0.2739 0.110 Uiso 0.50 1 calc PR B 2
H9'B H -0.2750 0.6520 0.3526 0.110 Uiso 0.50 1 calc PR B 2
H9'C H -0.3045 0.5907 0.3005 0.110 Uiso 0.50 1 calc PR B 2
C10' C -0.075(2) 0.5901(16) 0.345(2) 0.092(14) Uani 0.50 1 d P B 2
H10D H 0.0018 0.5927 0.3358 0.139 Uiso 0.50 1 calc PR B 2
H10E H -0.1022 0.5434 0.3397 0.139 Uiso 0.50 1 calc PR B 2
H10F H -0.0722 0.6045 0.3919 0.139 Uiso 0.50 1 calc PR B 2
C11' C -0.1600(16) 0.6077(9) 0.2257(11) 0.047(5) Uani 0.50 1 d P B 2
H11D H -0.2118 0.6368 0.1945 0.070 Uiso 0.50 1 calc PR B 2
H11E H -0.1891 0.5613 0.2224 0.070 Uiso 0.50 1 calc PR B 2
H11F H -0.0848 0.6085 0.2143 0.070 Uiso 0.50 1 calc PR B 2
C12 C 0.3210(5) 0.6068(3) 0.5042(3) 0.0403(15) Uani 1 1 d . . .
C13 C 0.4239(5) 0.6309(3) 0.5428(3) 0.0464(16) Uani 1 1 d . . .
H13A H 0.4776 0.6052 0.5735 0.056 Uiso 1 1 calc R . .
C14 C 0.4328(5) 0.6993(3) 0.5278(3) 0.0349(14) Uani 1 1 d . . .
C15 C 0.2663(7) 0.5368(3) 0.4989(4) 0.055(2) Uani 1 1 d . . .
C16 C 0.3434(7) 0.4881(4) 0.5469(4) 0.078(3) Uani 1 1 d . . .
H16A H 0.3526 0.5045 0.5931 0.117 Uiso 1 1 calc R . .
H16B H 0.4179 0.4856 0.5345 0.117 Uiso 1 1 calc R . .
H16C H 0.3090 0.4430 0.5434 0.117 Uiso 1 1 calc R . .
C17 C 0.1532(6) 0.5433(4) 0.5213(5) 0.086(3) Uani 1 1 d . . .
H17A H 0.1665 0.5604 0.5675 0.129 Uiso 1 1 calc R . .
H17B H 0.1166 0.4989 0.5193 0.129 Uiso 1 1 calc R . .
H17C H 0.1039 0.5748 0.4914 0.129 Uiso 1 1 calc R . .
C18 C 0.2533(8) 0.5108(4) 0.4282(4) 0.095(3) Uani 1 1 d . . .
H18A H 0.3281 0.5076 0.4165 0.142 Uiso 1 1 calc R . .
H18B H 0.2053 0.5418 0.3972 0.142 Uiso 1 1 calc R . .
H18C H 0.2180 0.4659 0.4250 0.142 Uiso 1 1 calc R . .
C19 C 0.5204(4) 0.7520(4) 0.5548(3) 0.0477(14) Uani 1 1 d . . .
C20 C 0.5533(7) 0.7911(5) 0.4967(4) 0.090(3) Uani 1 1 d . . .
H20A H 0.6104 0.8253 0.5147 0.135 Uiso 1 1 calc R . .
H20B H 0.4860 0.8134 0.4703 0.135 Uiso 1 1 calc R . .
H20C H 0.5847 0.7598 0.4678 0.135 Uiso 1 1 calc R . .
C21 C 0.4673(7) 0.8025(4) 0.5993(5) 0.090(3) Uani 1 1 d . . .
H21A H 0.5232 0.8373 0.6174 0.135 Uiso 1 1 calc R . .
H21B H 0.4453 0.7778 0.6365 0.135 Uiso 1 1 calc R . .
H21C H 0.4001 0.8239 0.5718 0.135 Uiso 1 1 calc R . .
C22 C 0.6259(6) 0.7198(4) 0.5975(4) 0.072(2) Uani 1 1 d . . .
H22A H 0.6816 0.7551 0.6145 0.109 Uiso 1 1 calc R . .
H22B H 0.6589 0.6878 0.5701 0.109 Uiso 1 1 calc R . .
H22C H 0.6051 0.6959 0.6355 0.109 Uiso 1 1 calc R . .
C23 C 0.3505(5) 0.8926(3) 0.3437(3) 0.0359(14) Uani 1 1 d . . .
C24 C 0.3432(5) 0.9514(3) 0.3832(3) 0.0419(15) Uani 1 1 d . . .
H24A H 0.3759 0.9945 0.3787 0.050 Uiso 1 1 calc R . .
C25 C 0.2772(5) 0.9325(3) 0.4306(3) 0.0340(13) Uani 1 1 d . . .
C26 C 0.4079(5) 0.8822(3) 0.2840(3) 0.0405(17) Uani 1 1 d . . .
C27 C 0.5007(7) 0.8291(4) 0.3029(4) 0.084(3) Uani 1 1 d . . .
H27A H 0.5382 0.8220 0.2649 0.126 Uiso 1 1 calc R . .
H27B H 0.4670 0.7865 0.3138 0.126 Uiso 1 1 calc R . .
H27C H 0.5565 0.8446 0.3420 0.126 Uiso 1 1 calc R . .
C28 C 0.3159(7) 0.8593(5) 0.2227(4) 0.096(3) Uani 1 1 d . . .
H28A H 0.2576 0.8945 0.2119 0.144 Uiso 1 1 calc R . .
H28B H 0.2809 0.8172 0.2337 0.144 Uiso 1 1 calc R . .
H28C H 0.3511 0.8519 0.1839 0.144 Uiso 1 1 calc R . .
C29 C 0.4624(6) 0.9482(4) 0.2671(4) 0.070(2) Uani 1 1 d . . .
H29A H 0.4036 0.9829 0.2548 0.104 Uiso 1 1 calc R . .
H29B H 0.4999 0.9406 0.2292 0.104 Uiso 1 1 calc R . .
H29C H 0.5184 0.9634 0.3063 0.104 Uiso 1 1 calc R . .
C30 C 0.2446(6) 0.9758(3) 0.4860(3) 0.0410(17) Uani 1 1 d . . .
C31 C 0.1829(6) 1.0399(3) 0.4542(4) 0.065(2) Uani 1 1 d . . .
H31A H 0.1617 1.0680 0.4895 0.098 Uiso 1 1 calc R . .
H31B H 0.1144 1.0269 0.4216 0.098 Uiso 1 1 calc R . .
H31C H 0.2334 1.0656 0.4312 0.098 Uiso 1 1 calc R . .
C32 C 0.1625(6) 0.9358(4) 0.5217(3) 0.059(2) Uani 1 1 d . . .
H32A H 0.1420 0.9639 0.5572 0.089 Uiso 1 1 calc R . .
H32B H 0.2000 0.8945 0.5417 0.089 Uiso 1 1 calc R . .
H32C H 0.0938 0.9238 0.4889 0.089 Uiso 1 1 calc R . .
C33 C 0.3513(6) 0.9972(4) 0.5375(4) 0.066(2) Uani 1 1 d . . .
H33A H 0.3289 1.0249 0.5727 0.098 Uiso 1 1 calc R . .
H33B H 0.4013 1.0235 0.5148 0.098 Uiso 1 1 calc R . .
H33C H 0.3915 0.9569 0.5579 0.098 Uiso 1 1 calc R . .
C34 C 0.3552(6) 0.6520(4) 0.3282(4) 0.061(2) Uani 1 1 d . . .
H34A H 0.4011 0.6579 0.3717 0.073 Uiso 1 1 calc R . .
C35 C 0.3965(7) 0.6112(4) 0.2827(5) 0.069(3) Uani 1 1 d . . .
H35A H 0.4695 0.5911 0.2946 0.082 Uiso 1 1 calc R . .
C36 C 0.3296(8) 0.6007(4) 0.2202(5) 0.080(3) Uani 1 1 d . . .
H36A H 0.3558 0.5739 0.1876 0.096 Uiso 1 1 calc R . .
C37 C 0.2273(9) 0.6289(4) 0.2065(4) 0.084(3) Uani 1 1 d . . .
H37A H 0.1793 0.6205 0.1640 0.101 Uiso 1 1 calc R . .
C38 C 0.1883(7) 0.6702(4) 0.2522(3) 0.061(2) Uani 1 1 d . . .
H38A H 0.1148 0.6897 0.2405 0.074 Uiso 1 1 calc R . .
C39 C -0.0356(5) 0.7743(3) 0.4823(3) 0.0501(18) Uani 1 1 d . . .
H39A H -0.0699 0.7901 0.4387 0.060 Uiso 1 1 calc R . .
C40 C -0.1005(6) 0.7709(4) 0.5296(4) 0.074(3) Uani 1 1 d . . .
H40A H -0.1777 0.7846 0.5190 0.088 Uiso 1 1 calc R . .
C41 C -0.0527(6) 0.7470(4) 0.5939(4) 0.074(2) Uani 1 1 d . . .
H41A H -0.0970 0.7417 0.6273 0.088 Uiso 1 1 calc R . .
C42 C 0.0593(6) 0.7318(4) 0.6067(4) 0.066(2) Uani 1 1 d . . .
H42A H 0.0961 0.7182 0.6505 0.079 Uiso 1 1 calc R . .
C43 C 0.1205(5) 0.7360(3) 0.5558(3) 0.0509(18) Uani 1 1 d . . .
H43B H 0.1984 0.7237 0.5659 0.061 Uiso 1 1 calc R . .

loop_
_atom_site_aniso_label
_atom_site_aniso_U_11
_atom_site_aniso_U_22
_atom_site_aniso_U_33
_atom_site_aniso_U_23
_atom_site_aniso_U_13
_atom_site_aniso_U_12
Er 0.02701(10) 0.02742(13) 0.02705(12) -0.00132(17) 0.00538(8) -0.00089(14)
N1 0.029(2) 0.027(2) 0.035(3) -0.001(2) 0.006(2) -0.0012(19)
N2 0.033(3) 0.026(3) 0.034(3) 0.003(2) 0.010(2) -0.005(2)
N3 0.040(3) 0.042(3) 0.032(3) 0.000(2) 0.001(2) -0.004(2)
N4 0.039(3) 0.031(3) 0.043(3) 0.004(2) 0.007(2) -0.004(2)
N5 0.039(3) 0.033(3) 0.032(3) -0.005(2) 0.015(2) -0.007(2)
N6 0.048(3) 0.031(3) 0.036(3) -0.005(2) 0.019(2) -0.004(2)
N7 0.056(3) 0.042(3) 0.041(3) -0.004(3) 0.017(3) -0.002(3)
N8 0.040(2) 0.041(3) 0.040(3) 0.007(3) 0.013(2) 0.003(3)
C1 0.037(3) 0.035(3) 0.027(3) 0.000(3) 0.001(3) -0.001(3)
C2 0.040(3) 0.047(4) 0.032(3) 0.002(3) 0.001(3) 0.002(3)
C3 0.046(4) 0.036(4) 0.030(4) 0.001(3) 0.006(3) -0.009(3)
C4 0.047(4) 0.032(3) 0.043(4) 0.003(3) 0.002(3) 0.003(3)
C5 0.10(2) 0.11(2) 0.29(6) 0.12(3) -0.03(3) -0.037(17)
C6 0.32(5) 0.07(2) 0.26(5) 0.09(3) 0.25(5) 0.05(3)
C7 0.35(6) 0.036(12) 0.06(2) -0.025(15) -0.12(3) 0.05(3)
C5' 0.078(15) 0.011(7) 0.058(11) 0.021(8) -0.041(11) -0.015(8)
C6' 0.084(14) 0.020(9) 0.25(5) 0.021(18) 0.09(2) 0.003(9)
C7' 0.41(7) 0.08(3) 0.08(2) -0.018(16) 0.09(3) 0.10(3)
C8 0.056(4) 0.041(4) 0.057(5) 0.004(4) -0.004(4) -0.022(3)
C9 0.21(4) 0.18(3) 0.23(5) 0.00(3) 0.15(4) -0.10(3)
C10 0.20(3) 0.065(15) 0.07(2) 0.012(14) 0.040 0.040
C11 0.71(10) 0.11(3) 0.13(3) -0.03(2) 0.17(5) -0.05(4)
C9' 0.041(9) 0.015(8) 0.16(3) 0.010(10) 0.011(12) -0.012(7)
C10' 0.085(15) 0.019(13) 0.13(3) 0.031(13) -0.070(15) -0.037(10)
C11' 0.088(11) 0.008(6) 0.038(10) -0.012(7) -0.003(9) -0.015(7)
C12 0.048(4) 0.039(4) 0.036(4) 0.007(3) 0.013(3) 0.005(3)
C13 0.048(4) 0.051(4) 0.037(4) 0.006(3) 0.001(3) 0.011(3)
C14 0.039(3) 0.037(3) 0.028(3) 0.002(3) 0.006(3) 0.007(3)
C15 0.071(5) 0.036(4) 0.056(5) 0.002(4) 0.007(4) 0.002(3)
C16 0.089(6) 0.052(5) 0.082(7) 0.008(5) -0.010(5) 0.005(4)
C17 0.067(6) 0.086(6) 0.103(8) 0.024(6) 0.011(6) -0.014(5)
C18 0.145(8) 0.058(5) 0.067(6) -0.012(5) -0.012(6) -0.002(5)
C19 0.037(3) 0.056(4) 0.043(3) 0.003(5) -0.007(2) -0.003(4)
C20 0.075(6) 0.118(7) 0.066(6) 0.033(5) -0.013(5) -0.041(5)
C21 0.083(6) 0.071(6) 0.110(8) -0.029(6) 0.006(6) -0.011(5)
C22 0.046(4) 0.096(6) 0.065(5) 0.006(4) -0.012(4) 0.000(4)
C23 0.033(3) 0.041(4) 0.032(3) -0.001(3) 0.003(3) -0.008(3)
C24 0.055(4) 0.036(4) 0.038(4) -0.004(3) 0.018(3) -0.017(3)
C25 0.039(3) 0.031(3) 0.030(3) -0.003(3) 0.004(3) -0.005(3)
C26 0.040(4) 0.042(4) 0.046(5) -0.004(3) 0.023(3) -0.008(3)
C27 0.097(6) 0.089(6) 0.085(7) 0.024(5) 0.065(6) 0.025(5)
C28 0.083(6) 0.172(10) 0.041(5) -0.038(6) 0.031(5) -0.045(6)
C29 0.081(5) 0.080(6) 0.057(5) 0.016(4) 0.036(4) -0.011(4)
C30 0.055(4) 0.031(3) 0.037(4) -0.009(3) 0.009(3) -0.003(3)
C31 0.084(5) 0.051(4) 0.064(5) -0.006(4) 0.022(4) 0.006(4)
C32 0.080(5) 0.060(5) 0.045(5) -0.017(4) 0.031(4) -0.012(4)
C33 0.073(5) 0.065(5) 0.060(5) -0.021(4) 0.019(5) -0.013(4)
C34 0.059(5) 0.078(6) 0.044(5) -0.006(4) 0.009(4) 0.015(4)
C35 0.075(6) 0.065(5) 0.074(7) -0.020(5) 0.033(5) 0.014(4)
C36 0.111(8) 0.066(6) 0.077(7) -0.013(5) 0.051(6) 0.021(5)
C37 0.145(9) 0.076(6) 0.035(5) -0.018(4) 0.029(5) 0.020(6)
C38 0.083(5) 0.065(5) 0.037(4) -0.004(4) 0.013(4) 0.001(4)
C39 0.044(4) 0.060(4) 0.049(4) 0.009(3) 0.015(3) 0.018(3)
C40 0.048(4) 0.106(7) 0.075(6) 0.026(5) 0.031(4) 0.019(4)
C41 0.069(4) 0.097(6) 0.067(5) 0.027(6) 0.042(4) 0.020(5)
C42 0.060(4) 0.099(7) 0.042(4) 0.003(4) 0.018(3) 0.008(4)
C43 0.048(3) 0.073(5) 0.033(3) -0.003(4) 0.011(3) -0.001(3)

loop_
_atom_type_symbol
_atom_type_description
_atom_type_scat_dispersion_real
_atom_type_scat_dispersion_imag
_atom_type_scat_source
C C 0.0033 0.0016 'International Tables Vol C Tables 4.2.6.8 and 6.1.1.4'
H H 0.0000 0.0000 'International Tables Vol C Tables 4.2.6.8 and 6.1.1.4'
N N 0.0061 0.0033 'International Tables Vol C Tables 4.2.6.8 and 6.1.1.4'
Er Er -0.2586 4.9576 'International Tables Vol C Tables 4.2.6.8 and 6.1.1.4'

loop_
_geom_angle_atom_site_label_1
_geom_angle_atom_site_label_2
_geom_angle_atom_site_label_3
_geom_angle
_geom_angle_site_symmetry_1
_geom_angle_site_symmetry_3
_geom_angle_publ_flag
N3 Er N6 92.75(17) . . ?
N3 Er N5 89.88(17) . . ?
N6 Er N5 35.26(15) . . ?
N3 Er N2 173.40(17) . . ?
N6 Er N2 91.17(16) . . ?
N5 Er N2 90.27(16) . . ?
N3 Er N1 144.03(16) . . ?
N6 Er N1 121.39(17) . . ?
N5 Er N1 124.15(16) . . ?
N2 Er N1 34.33(14) . . ?
N3 Er N4 35.07(15) . . ?
N6 Er N4 124.03(16) . . ?
N5 Er N4 124.31(17) . . ?
N2 Er N4 143.12(15) . . ?
N1 Er N4 109.13(15) . . ?
N3 Er N7 89.12(18) . . ?
N6 Er N7 85.83(17) . . ?
N5 Er N7 120.93(16) . . ?
N2 Er N7 96.46(17) . . ?
N1 Er N7 82.98(17) . . ?
N4 Er N7 77.52(17) . . ?
N3 Er N8 85.86(16) . . ?
N6 Er N8 127.65(17) . . ?
N5 Er N8 92.39(17) . . ?
N2 Er N8 87.55(15) . . ?
N1 Er N8 81.79(16) . . ?
N4 Er N8 79.39(16) . . ?
N7 Er N8 146.31(17) . . ?
C3 N1 N2 107.5(5) . . ?
C3 N1 Er 175.7(4) . . ?
N2 N1 Er 71.2(3) . . ?
C1 N2 N1 108.3(5) . . ?
C1 N2 Er 173.7(4) . . ?
N1 N2 Er 74.5(3) . . ?
C14 N3 N4 107.8(5) . . ?
C14 N3 Er 175.7(4) . . ?
N4 N3 Er 76.3(3) . . ?
C12 N4 N3 107.6(5) . . ?
C12 N4 Er 176.3(4) . . ?
N3 N4 Er 68.7(3) . . ?
C25 N5 N6 108.8(4) . . ?
C25 N5 Er 177.7(4) . . ?
N6 N5 Er 71.5(3) . . ?
C23 N6 N5 107.5(5) . . ?
C23 N6 Er 179.1(4) . . ?
N5 N6 Er 73.3(3) . . ?
C34 N7 C38 116.3(6) . . ?
C34 N7 Er 121.9(5) . . ?
C38 N7 Er 121.6(4) . . ?
C43 N8 C39 116.0(5) . . ?
C43 N8 Er 122.7(4) . . ?
C39 N8 Er 121.2(4) . . ?
N2 C1 C2 107.7(5) . . ?
N2 C1 C4 120.4(5) . . ?
C2 C1 C4 131.9(5) . . ?
C1 C2 C3 107.6(5) . . ?
N1 C3 C2 108.8(5) . . ?
N1 C3 C8 122.4(6) . . ?
C2 C3 C8 128.8(6) . . ?
C7 C4 C6' 83(3) . . ?
C7 C4 C5 110(3) . . ?
C6' C4 C5 131(2) . . ?
C7 C4 C5' 119.1(19) . . ?
C6' C4 C5' 111(2) . . ?
C5 C4 C5' 21(3) . . ?
C7 C4 C1 114.5(15) . . ?
C6' C4 C1 112.9(12) . . ?
C5 C4 C1 104.4(14) . . ?
C5' C4 C1 112.8(9) . . ?
C7 C4 C7' 29(4) . . ?
C6' C4 C7' 113(3) . . ?
C5 C4 C7' 89(3) . . ?
C5' C4 C7' 105(2) . . ?
C1 C4 C7' 102.3(18) . . ?
C7 C4 C6 113(3) . . ?
C6' C4 C6 30(3) . . ?
C5 C4 C6 111(2) . . ?
C5' C4 C6 90(2) . . ?
C1 C4 C6 103.7(13) . . ?
C7' C4 C6 142(2) . . ?
C10' C8 C9' 116(2) . . ?
C10' C8 C11 97(2) . . ?
C9' C8 C11 107(3) . . ?
C10' C8 C3 110.5(10) . . ?
C9' C8 C3 109.2(9) . . ?
C11 C8 C3 115.6(17) . . ?
C10' C8 C11' 108.9(19) . . ?
C9' C8 C11' 103.3(16) . . ?
C11 C8 C11' 12(2) . . ?
C3 C8 C11' 108.1(9) . . ?
C10' C8 C9 104(2) . . ?
C9' C8 C9 17(3) . . ?
C11 C8 C9 122(3) . . ?
C3 C8 C9 105.8(15) . . ?
C11' C8 C9 119(2) . . ?
C10' C8 C10 4(2) . . ?
C9' C8 C10 113.5(19) . . ?
C11 C8 C10 97(2) . . ?
C3 C8 C10 113.8(13) . . ?
C11' C8 C10 108.3(16) . . ?
C9 C8 C10 102(2) . . ?
N4 C12 C13 108.9(5) . . ?
N4 C12 C15 119.4(6) . . ?
C13 C12 C15 131.7(6) . . ?
C14 C13 C12 107.8(5) . . ?
N3 C14 C13 108.0(5) . . ?
N3 C14 C19 119.9(5) . . ?
C13 C14 C19 132.1(5) . . ?
C18 C15 C12 109.7(6) . . ?
C18 C15 C17 112.8(7) . . ?
C12 C15 C17 107.5(6) . . ?
C18 C15 C16 108.7(7) . . ?
C12 C15 C16 109.1(6) . . ?
C17 C15 C16 108.9(7) . . ?
C14 C19 C22 111.1(6) . . ?
C14 C19 C20 110.0(5) . . ?
C22 C19 C20 109.5(6) . . ?
C14 C19 C21 108.2(5) . . ?
C22 C19 C21 109.1(6) . . ?
C20 C19 C21 108.9(7) . . ?
N6 C23 C24 109.0(5) . . ?
N6 C23 C26 120.8(5) . . ?
C24 C23 C26 130.2(5) . . ?
C25 C24 C23 105.8(5) . . ?
N5 C25 C24 108.9(5) . . ?
N5 C25 C30 123.1(5) . . ?
C24 C25 C30 128.0(5) . . ?
C27 C26 C23 108.7(6) . . ?
C27 C26 C29 108.6(6) . . ?
C23 C26 C29 110.4(5) . . ?
C27 C26 C28 111.5(7) . . ?
C23 C26 C28 108.1(5) . . ?
C29 C26 C28 109.6(6) . . ?
C25 C30 C33 110.5(5) . . ?
C25 C30 C31 109.1(6) . . ?
C33 C30 C31 108.7(5) . . ?
C25 C30 C32 110.0(5) . . ?
C33 C30 C32 110.1(6) . . ?
C31 C30 C32 108.4(6) . . ?
N7 C34 C35 123.9(7) . . ?
C36 C35 C34 118.6(8) . . ?
C37 C36 C35 118.3(8) . . ?
C36 C37 C38 122.2(9) . . ?
N7 C38 C37 120.7(8) . . ?
C40 C39 N8 123.6(6) . . ?
C39 C40 C41 119.4(6) . . ?
C42 C41 C40 117.2(6) . . ?
C41 C42 C43 120.2(7) . . ?
N8 C43 C42 123.4(6) . . ?

loop_
_geom_bond_atom_site_label_1
_geom_bond_atom_site_label_2
_geom_bond_distance
_geom_bond_site_symmetry_2
_geom_bond_publ_flag
Er N3 2.298(5) . ?
Er N6 2.302(5) . ?
Er N5 2.324(4) . ?
Er N2 2.328(5) . ?
Er N1 2.370(5) . ?
Er N4 2.396(5) . ?
Er N7 2.483(5) . ?
Er N8 2.506(4) . ?
N1 C3 1.333(7) . ?
N1 N2 1.387(6) . ?
N2 C1 1.357(7) . ?
N3 C14 1.365(7) . ?
N3 N4 1.417(6) . ?
N4 C12 1.343(7) . ?
N5 C25 1.352(6) . ?
N5 N6 1.401(6) . ?
N6 C23 1.362(7) . ?
N7 C34 1.321(8) . ?
N7 C38 1.356(8) . ?
N8 C43 1.309(7) . ?
N8 C39 1.349(7) . ?
C1 C2 1.362(7) . ?
C1 C4 1.509(8) . ?
C2 C3 1.382(8) . ?
C3 C8 1.532(8) . ?
C4 C7 1.43(3) . ?
C4 C6' 1.46(3) . ?
C4 C5 1.46(4) . ?
C4 C5' 1.47(3) . ?
C4 C7' 1.54(3) . ?
C4 C6 1.61(4) . ?
C8 C10' 1.45(3) . ?
C8 C9' 1.48(3) . ?
C8 C11 1.48(4) . ?
C8 C11' 1.55(2) . ?
C8 C9 1.58(4) . ?
C8 C10 1.59(4) . ?
C12 C13 1.392(8) . ?
C12 C15 1.511(9) . ?
C13 C14 1.382(8) . ?
C14 C19 1.489(8) . ?
C15 C18 1.488(10) . ?
C15 C17 1.511(10) . ?
C15 C16 1.524(9) . ?
C19 C22 1.508(8) . ?
C19 C20 1.513(9) . ?
C19 C21 1.553(9) . ?
C23 C24 1.412(8) . ?
C23 C26 1.512(8) . ?
C24 C25 1.405(8) . ?
C25 C30 1.512(8) . ?
C26 C27 1.508(9) . ?
C26 C29 1.515(8) . ?
C26 C28 1.540(9) . ?
C30 C33 1.526(9) . ?
C30 C31 1.527(9) . ?
C30 C32 1.540(8) . ?
C34 C35 1.378(9) . ?
C35 C36 1.360(11) . ?
C36 C37 1.315(11) . ?
C37 C38 1.376(9) . ?
C39 C40 1.344(9) . ?
C40 C41 1.383(9) . ?
C41 C42 1.341(9) . ?
C42 C43 1.376(8) . ?
